data_8102172
loop_
_publ_author_name
'He, Yin-Hua'
'Feng, Xia'
'Wen, Yi-Hang'

_publ_section_title
;
Crystal structure of bis(imidazolium) bis(\m~2~-2-oxy-benzene-
1,3-dicarboxylato)-dicuprate(II) monohydrate, (C~3~H~5~N~2~)~2~[Cu~2~
(C~8~H~3~O~5~)~2~] &#x00B7; H~2~O
;
_journal_issue 3
_journal_name_full 'Zeitschrift f\"ur Kristallographie - New Crystal Structures'
_journal_page_first 361
_journal_page_last 362
_journal_volume 222
_journal_year 2007
_chemical_formula_moiety '2(C8 H3 Cu O5), 2(C3 H5 N2), H2 O'
_chemical_formula_structural '(C3H5N2)2[Cu2(C8H3O5)2] &#x00B7; H2O'
_chemical_formula_sum 'C22 H18 Cu2 N4 O11'
_chemical_formula_weight 641.48
_chemical_name_systematic
;
bis(imidazolium) bis(\m~2~-2-oxybenzene-1,3-dicarboxylato)-dicuprate(II) 
monohydrate 
;
_space_group_IT_number 13
_symmetry_cell_setting monoclinic
_symmetry_space_group_name_Hall '-P 2yc'
_symmetry_space_group_name_H-M 'P 1 2/c 1'
_atom_sites_solution_hydrogens geom
_atom_sites_solution_primary direct
_atom_sites_solution_secondary difmap
_audit_creation_method SHELXL-97
_cell_angle_alpha 90.00
_cell_angle_beta 118.965(3)
_cell_angle_gamma 90.00
_cell_formula_units_Z 2
_cell_length_a 13.5422(8)
_cell_length_b 3.6958(2)
_cell_length_c 24.8378(12)
_cell_measurement_reflns_used 1513
_cell_measurement_temperature 296(2)
_cell_measurement_theta_max 25.03
_cell_measurement_theta_min 1.83
_cell_volume 1087.62(11)
_computing_cell_refinement 'SMART and SAINT (Siemens, 1994)'
_computing_data_collection 'SMART (Siemens, 1996)'
_computing_data_reduction 'XPREP in SHELXTL (Siemens, 1994)'
_computing_molecular_graphics SHELXTL
_computing_publication_material SHELXTL
_computing_structure_refinement SHELXTL
_computing_structure_solution SHELXTL
_diffrn_ambient_temperature 296(2)
_diffrn_measured_fraction_theta_full 0.980
_diffrn_measured_fraction_theta_max 0.980
_diffrn_measurement_device_type 'Bruker SMART CCD'
_diffrn_measurement_method phi/omega
_diffrn_radiation_monochromator graphite
_diffrn_radiation_source 'fine-focus sealed tube'
_diffrn_radiation_type MoK\a
_diffrn_radiation_wavelength 0.71073
_diffrn_reflns_av_R_equivalents 0.0613
_diffrn_reflns_av_sigmaI/netI 0.1114
_diffrn_reflns_limit_h_max 15
_diffrn_reflns_limit_h_min -12
_diffrn_reflns_limit_k_max 3
_diffrn_reflns_limit_k_min -4
_diffrn_reflns_limit_l_max 14
_diffrn_reflns_limit_l_min -29
_diffrn_reflns_number 3091
_diffrn_reflns_theta_full 25.03
_diffrn_reflns_theta_max 25.03
_diffrn_reflns_theta_min 1.83
_diffrn_standards_decay_% none
_diffrn_standards_interval_count none
_diffrn_standards_interval_time none
_diffrn_standards_number none
_exptl_absorpt_coefficient_mu 2.034
_exptl_absorpt_correction_T_max 0.885
_exptl_absorpt_correction_T_min 0.767
_exptl_absorpt_correction_type empirical
_exptl_absorpt_process_details 'SADABS (Sheldrick, 1996)'
_exptl_crystal_colour green
_exptl_crystal_density_diffrn 1.959
_exptl_crystal_density_method 'not measured'
_exptl_crystal_description prism
_exptl_crystal_F_000 648
_exptl_crystal_size_max 0.48
_exptl_crystal_size_mid 0.12
_exptl_crystal_size_min 0.06
_refine_diff_density_max 0.777
_refine_diff_density_min -1.019
_refine_diff_density_rms 0.164
_refine_ls_extinction_method none
_refine_ls_goodness_of_fit_ref 1.060
_refine_ls_hydrogen_treatment mixed
_refine_ls_matrix_type full
_refine_ls_number_parameters 180
_refine_ls_number_reflns 1895
_refine_ls_number_restraints 1
_refine_ls_restrained_S_all 1.059
_refine_ls_R_factor_gt 0.0722
_refine_ls_shift/su_max 0.000
_refine_ls_shift/su_mean 0.000
_refine_ls_structure_factor_coef Fsqd
_refine_ls_weighting_details 'calc w=1/[\s^2^(Fo^2^)+(0.0916P)^2^+0.2418P] where P=(Fo^2^+2Fc^2^)/3'
_refine_ls_weighting_scheme calc
_refine_ls_wR_factor_gt 0.1640
_refine_ls_wR_factor_ref 0.1913
_reflns_number_gt 1233
_reflns_number_total 1895
_reflns_threshold_expression >2sigma(I)
_cod_data_source_file 1267-2078.cff
_cod_data_source_block Cu
_cod_depositor_comments
;
The following automatic conversions were performed:
'_symmetry_cell_setting' value 'Monoclinic' changed to 'monoclinic'
according to '/home/saulius/struct/CIF-dictionaries/cif_core.dic'
dictionary named 'cif_core.dic' version 2.4.1 from 2010-06-29.

Automatic conversion script
Id: cif_fix_enum 1555 2011-01-17 13:19:09Z saulius 
;
_cod_original_cell_volume 1087.62(10)
_cod_original_sg_symbol_H-M P12/c1
_cod_database_code 8102172
_refine_ls_r_factor_ref 0.1165

loop_
_symmetry_equiv_pos_as_xyz
'x, y, z'
'-x, y, -z+1/2'
'-x, -y, -z'
'x, -y, z-1/2'

loop_
_atom_site_label
_atom_site_type_symbol
_atom_site_fract_x
_atom_site_fract_y
_atom_site_fract_z
_atom_site_U_iso_or_equiv
_atom_site_adp_type
_atom_site_occupancy
_atom_site_symmetry_multiplicity
_atom_site_Wyckoff_symbol
_atom_site_calc_flag
_atom_site_refinement_flags
_atom_site_disorder_assembly
_atom_site_disorder_group
Cu1 Cu 0.92668(7) 0.3230(3) 0.44063(4) 0.0293(4) Uani 1 4 g d . . .
N1 N 0.1654(5) 0.3280(18) 0.7357(3) 0.0315(16) Uani 1 4 g d . . .
H1B H 0.0950 0.2879 0.7110 0.038 Uiso 1 4 g calc R . .
N2 N 0.3444(6) 0.3387(19) 0.7733(3) 0.0393(18) Uani 1 4 g d . . .
H2B H 0.4108 0.3098 0.7775 0.047 Uiso 1 4 g calc R . .
O1 O 0.7701(4) 0.3091(15) 0.3874(2) 0.0295(13) Uani 1 4 g d . . .
O1W O 0.5000 0.988(2) 0.7500 0.037(2) Uani 1 2 f d SD . .
H1WA H 0.523(8) 0.812(14) 0.775(3) 0.044 Uiso 1 4 g d D . .
O2 O 0.5902(4) 0.4298(16) 0.3564(2) 0.0383(15) Uani 1 4 g d . . .
O3 O 1.0396(4) 0.9937(17) 0.6079(2) 0.0376(15) Uani 1 4 g d . . .
O4 O 0.9473(5) 1.1330(17) 0.6572(2) 0.0440(16) Uani 1 4 g d . . .
O5 O 0.9168(4) 0.6500(14) 0.4972(2) 0.0254(12) Uani 1 4 g d . . .
C1 C 0.3197(7) 0.496(2) 0.8144(4) 0.038(2) Uani 1 4 g d . . .
H1A H 0.3713 0.5899 0.8526 0.046 Uiso 1 4 g calc R . .
C2 C 0.2484(7) 0.237(2) 0.7254(4) 0.039(2) Uani 1 4 g d . . .
H2A H 0.2410 0.1213 0.6904 0.046 Uiso 1 4 g calc R . .
C3 C 0.2062(7) 0.491(2) 0.7900(3) 0.0334(19) Uani 1 4 g d . . .
H3A H 0.1648 0.5845 0.8078 0.040 Uiso 1 4 g calc R . .
C4 C 0.7175(6) 0.6006(19) 0.4586(3) 0.0230(18) Uani 1 4 g d . . .
C5 C 0.6257(6) 0.645(2) 0.4686(3) 0.034(2) Uani 1 4 g d . . .
H5A H 0.5541 0.5783 0.4380 0.040 Uiso 1 4 g calc R . .
C6 C 0.6394(6) 0.787(2) 0.5230(3) 0.032(2) Uani 1 4 g d . . .
H6A H 0.5772 0.8093 0.5292 0.038 Uiso 1 4 g calc R . .
C7 C 0.7446(6) 0.896(2) 0.5686(3) 0.0266(19) Uani 1 4 g d . . .
H7A H 0.7528 0.9919 0.6052 0.032 Uiso 1 4 g calc R . .
C8 C 0.8380(6) 0.861(2) 0.5598(3) 0.0219(17) Uani 1 4 g d . . .
C9 C 0.8249(6) 0.699(2) 0.5047(3) 0.0203(17) Uani 1 4 g d . . .
C10 C 0.9482(6) 1.000(2) 0.6117(3) 0.0281(18) Uani 1 4 g d . . .
C11 C 0.6906(7) 0.436(2) 0.3967(3) 0.0292(19) Uani 1 4 g d . . .

loop_
_atom_site_aniso_label
_atom_site_aniso_U_11
_atom_site_aniso_U_22
_atom_site_aniso_U_33
_atom_site_aniso_U_23
_atom_site_aniso_U_13
_atom_site_aniso_U_12
Cu1 0.0193(6) 0.0486(7) 0.0204(5) -0.0088(5) 0.0098(4) 0.0001(5)
N1 0.031(4) 0.035(4) 0.025(3) -0.004(3) 0.011(3) -0.005(3)
N2 0.030(4) 0.048(4) 0.043(4) 0.010(4) 0.019(4) -0.002(4)
O1 0.021(3) 0.046(3) 0.021(3) -0.007(3) 0.010(2) 0.004(3)
O1W 0.037(5) 0.048(5) 0.024(4) 0.000 0.013(4) 0.000
O2 0.019(3) 0.065(4) 0.023(3) -0.011(3) 0.004(3) 0.001(3)
O3 0.025(3) 0.058(4) 0.033(3) -0.019(3) 0.016(3) -0.011(3)
O4 0.032(3) 0.077(5) 0.028(3) -0.021(3) 0.018(3) -0.004(3)
O5 0.016(3) 0.043(3) 0.018(2) -0.010(2) 0.009(2) 0.001(3)
C1 0.037(5) 0.042(5) 0.028(4) 0.003(4) 0.009(4) -0.003(5)
C2 0.039(5) 0.052(6) 0.032(5) 0.003(4) 0.023(4) 0.001(5)
C3 0.031(5) 0.041(5) 0.029(4) -0.003(4) 0.016(4) -0.004(4)
C4 0.026(4) 0.028(5) 0.022(4) -0.003(3) 0.017(4) -0.003(3)
C5 0.025(4) 0.046(5) 0.030(4) 0.008(4) 0.013(4) 0.007(4)
C6 0.023(4) 0.049(5) 0.031(4) -0.005(4) 0.018(4) -0.003(4)
C7 0.030(4) 0.041(5) 0.014(4) 0.006(3) 0.015(3) 0.003(4)
C8 0.024(4) 0.024(4) 0.022(4) 0.001(3) 0.014(3) 0.000(4)
C9 0.024(4) 0.025(4) 0.017(3) 0.001(3) 0.013(3) 0.006(4)
C10 0.015(4) 0.038(5) 0.024(4) -0.001(4) 0.004(3) -0.005(4)
C11 0.032(5) 0.028(5) 0.024(4) -0.001(3) 0.010(4) -0.005(4)

loop_
_atom_type_symbol
_atom_type_description
_atom_type_scat_dispersion_real
_atom_type_scat_dispersion_imag
_atom_type_scat_source
C C 0.0033 0.0016 'International Tables Vol C Tables 4.2.6.8 and 6.1.1.4'
H H 0.0000 0.0000 'International Tables Vol C Tables 4.2.6.8 and 6.1.1.4'
Cu Cu 0.3201 1.2651 'International Tables Vol C Tables 4.2.6.8 and 6.1.1.4'
N N 0.0061 0.0033 'International Tables Vol C Tables 4.2.6.8 and 6.1.1.4'
O O 0.0106 0.0060 'International Tables Vol C Tables 4.2.6.8 and 6.1.1.4'

loop_
_geom_angle_atom_site_label_1
_geom_angle_atom_site_label_2
_geom_angle_atom_site_label_3
_geom_angle
_geom_angle_site_symmetry_1
_geom_angle_site_symmetry_3
_geom_angle_publ_flag
O1 Cu1 O3 94.2(2) . 3_766 ?
O1 Cu1 O5 94.4(2) . . ?
O3 Cu1 O5 171.3(2) 3_766 . ?
O1 Cu1 O5 173.3(2) . 3_766 ?
O3 Cu1 O5 91.8(2) 3_766 3_766 ?
O5 Cu1 O5 79.6(2) . 3_766 ?
O1 Cu1 Cu1 134.41(16) . 3_766 ?
O3 Cu1 Cu1 131.32(16) 3_766 3_766 ?
O5 Cu1 Cu1 40.05(14) . 3_766 ?
O5 Cu1 Cu1 39.54(14) 3_766 3_766 ?
C2 N1 C3 109.8(7) . . ?
C2 N1 H1B 125.1 . . ?
C3 N1 H1B 125.1 . . ?
C2 N2 C1 107.8(7) . . ?
C2 N2 H2B 126.1 . . ?
C1 N2 H2B 126.1 . . ?
C11 O1 Cu1 128.2(5) . . ?
C10 O3 Cu1 126.7(5) . 3_766 ?
C9 O5 Cu1 125.6(5) . . ?
C9 O5 Cu1 127.6(4) . 3_766 ?
Cu1 O5 Cu1 100.4(2) . 3_766 ?
C3 C1 N2 107.5(7) . . ?
C3 C1 H1A 126.3 . . ?
N2 C1 H1A 126.3 . . ?
N1 C2 N2 108.4(8) . . ?
N1 C2 H2A 125.8 . . ?
N2 C2 H2A 125.8 . . ?
N1 C3 C1 106.5(8) . . ?
N1 C3 H3A 126.7 . . ?
C1 C3 H3A 126.7 . . ?
C5 C4 C9 119.3(7) . . ?
C5 C4 C11 115.4(7) . . ?
C9 C4 C11 125.2(7) . . ?
C6 C5 C4 120.9(7) . . ?
C6 C5 H5A 119.5 . . ?
C4 C5 H5A 119.5 . . ?
C5 C6 C7 120.7(7) . . ?
C5 C6 H6A 119.6 . . ?
C7 C6 H6A 119.6 . . ?
C6 C7 C8 120.0(7) . . ?
C6 C7 H7A 120.0 . . ?
C8 C7 H7A 120.0 . . ?
C7 C8 C9 119.4(7) . . ?
C7 C8 C10 115.7(6) . . ?
C9 C8 C10 125.0(7) . . ?
O5 C9 C4 120.9(6) . . ?
O5 C9 C8 119.5(6) . . ?
C4 C9 C8 119.6(7) . . ?
O4 C10 O3 120.6(7) . . ?
O4 C10 C8 118.1(7) . . ?
O3 C10 C8 121.3(7) . . ?
O2 C11 O1 122.1(7) . . ?
O2 C11 C4 117.1(7) . . ?
O1 C11 C4 120.8(7) . . ?

loop_
_geom_bond_atom_site_label_1
_geom_bond_atom_site_label_2
_geom_bond_distance
_geom_bond_site_symmetry_2
_geom_bond_publ_flag
Cu1 O1 1.880(5) . ?
Cu1 O3 1.888(5) 3_766 ?
Cu1 O5 1.907(5) . ?
Cu1 O5 1.928(5) 3_766 ?
Cu1 Cu1 2.9464(18) 3_766 ?
N1 C2 1.312(10) . ?
N1 C3 1.330(9) . ?
N1 H1B 0.8600 . ?
N2 C2 1.321(10) . ?
N2 C1 1.351(11) . ?
N2 H2B 0.8600 . ?
O1 C11 1.291(9) . ?
O1W H1WA 0.85(6) . ?
O2 C11 1.238(9) . ?
O3 C10 1.287(9) . ?
O3 Cu1 1.888(5) 3_766 ?
O4 C10 1.237(9) . ?
O5 C9 1.356(8) . ?
O5 Cu1 1.928(5) 3_766 ?
C1 C3 1.351(10) . ?
C1 H1A 0.9300 . ?
C2 H2A 0.9300 . ?
C3 H3A 0.9300 . ?
C4 C5 1.390(10) . ?
C4 C9 1.395(10) . ?
C4 C11 1.525(10) . ?
C5 C6 1.376(11) . ?
C5 H5A 0.9300 . ?
C6 C7 1.383(10) . ?
C6 H6A 0.9300 . ?
C7 C8 1.389(10) . ?
C7 H7A 0.9300 . ?
C8 C9 1.425(10) . ?
C8 C10 1.513(10) . ?

loop_
_geom_hbond_atom_site_label_D
_geom_hbond_atom_site_label_H
_geom_hbond_atom_site_label_A
_geom_hbond_distance_DH
_geom_hbond_distance_HA
_geom_hbond_distance_DA
_geom_hbond_angle_DHA
_geom_hbond_site_symmetry_A
N1 H1B O4 0.86 1.88 2.733(8) 172.0 1_445
N1 H1B O3 0.86 2.54 3.044(8) 118.6 1_445
N2 H2B O1W 0.86 2.03 2.763(8) 141.9 1_545
N2 H2B O2 0.86 2.46 3.069(9) 128.2 4_566
O1W H1WA O2 0.85(6) 1.98(4) 2.779(7) 157(8) 4_566
